data_1507810
loop_
_publ_author_name
'Periasamy, Mariappan'
'Sanjeevakumar, Nalluri'
'Dalai, Manasi'
'Gurubrahamam, Ramani'
'Reddy, Polimera Obula'

_publ_contact_author
;
 Prof. M. Periasamy
 School of Chemistry
 University of Hyderabad
 Hyderabad 500 046
 India
;
_publ_section_title
;
 Highly enantioselective synthesis of chiral allenes by sequential
 creation of stereogenic center and chirality transfer in a single pot
 operation.
;
_journal_issue 12
_journal_name_full 'Organic letters'
_journal_page_first 2932
_journal_page_last 2935
_journal_paper_doi 10.1021/ol300717e
_journal_volume 14
_journal_year 2012
_chemical_absolute_configuration rm
_chemical_formula_moiety 'C38 H34 N2'
_chemical_formula_sum 'C38 H34 N2'
_chemical_formula_weight 518.67
_chemical_name_systematic
; 
 ? 
;
_space_group_IT_number 4
_symmetry_cell_setting monoclinic
_symmetry_space_group_name_Hall 'P 2yb'
_symmetry_space_group_name_H-M 'P 1 21 1'
_atom_sites_solution_hydrogens geom
_atom_sites_solution_primary direct
_atom_sites_solution_secondary difmap
_audit_creation_method SHELXL-97
_cell_angle_alpha 90.00
_cell_angle_beta 102.30(3)
_cell_angle_gamma 90.00
_cell_formula_units_Z 4
_cell_length_a 15.001(3)
_cell_length_b 13.206(3)
_cell_length_c 15.517(3)
_cell_measurement_reflns_used 28619
_cell_measurement_temperature 100(2)
_cell_measurement_theta_max 25.69
_cell_measurement_theta_min 2.44
_cell_volume 3003.4(11)
_computing_cell_refinement 'Bruker SMART'
_computing_data_collection 'Bruker SMART'
_computing_data_reduction 'Bruker SAINT'
_computing_structure_refinement 'SHELXL-97 (Sheldrick, 1997)'
_computing_structure_solution 'SHELXS-97 (Sheldrick, 1990)'
_diffrn_ambient_temperature 100(2)
_diffrn_measured_fraction_theta_full 0.980
_diffrn_measured_fraction_theta_max 0.980
_diffrn_measurement_device_type 'CCD area detector'
_diffrn_measurement_method 'phi and omega scans'
_diffrn_radiation_monochromator graphite
_diffrn_radiation_source 'fine-focus sealed tube'
_diffrn_radiation_type MoK\a
_diffrn_radiation_wavelength 0.71073
_diffrn_reflns_av_R_equivalents 0.1074
_diffrn_reflns_av_sigmaI/netI 0.0872
_diffrn_reflns_limit_h_max 18
_diffrn_reflns_limit_h_min -18
_diffrn_reflns_limit_k_max 16
_diffrn_reflns_limit_k_min -16
_diffrn_reflns_limit_l_max 19
_diffrn_reflns_limit_l_min -18
_diffrn_reflns_number 28593
_diffrn_reflns_theta_full 26.17
_diffrn_reflns_theta_max 26.17
_diffrn_reflns_theta_min 1.34
_exptl_absorpt_coefficient_mu 0.066
_exptl_absorpt_correction_T_max 0.9869
_exptl_absorpt_correction_T_min 0.9740
_exptl_absorpt_correction_type multi-scan
_exptl_absorpt_process_details sadabs
_exptl_crystal_colour colorless
_exptl_crystal_density_diffrn 1.147
_exptl_crystal_density_method 'not measured'
_exptl_crystal_description needle
_exptl_crystal_F_000 1104
_exptl_crystal_size_max 0.40
_exptl_crystal_size_mid 0.30
_exptl_crystal_size_min 0.20
_refine_diff_density_max 0.227
_refine_diff_density_min -0.202
_refine_diff_density_rms 0.047
_refine_ls_abs_structure_details 'Flack H D (1983), Acta Cryst. A39, 876-881'
_refine_ls_abs_structure_Flack 0(10)
_refine_ls_extinction_method none
_refine_ls_goodness_of_fit_ref 1.223
_refine_ls_hydrogen_treatment mixed
_refine_ls_matrix_type full
_refine_ls_number_parameters 745
_refine_ls_number_reflns 6170
_refine_ls_number_restraints 1
_refine_ls_restrained_S_all 1.222
_refine_ls_R_factor_all 0.0909
_refine_ls_R_factor_gt 0.0677
_refine_ls_shift/su_max 0.043
_refine_ls_shift/su_mean 0.000
_refine_ls_structure_factor_coef Fsqd
_refine_ls_weighting_details 'calc w=1/[\s^2^(Fo^2^)+(0.0404P)^2^+0.0000P] where P=(Fo^2^+2Fc^2^)/3'
_refine_ls_weighting_scheme calc
_refine_ls_wR_factor_gt 0.1121
_refine_ls_wR_factor_ref 0.1164
_reflns_number_gt 5024
_reflns_number_total 6170
_reflns_threshold_expression >2sigma(I)
_cod_data_source_file ol300717e_si_003.cif
_cod_data_source_block mp312a
_cod_depositor_comments
;
The following automatic conversions were performed:

'_symmetry_cell_setting' value 'Monoclinic' changed to 'monoclinic'
according to /home/saulius/struct/CIF-dictionaries/cif_core.dic
dictionary named 'cif_core.dic' version 2.4.1 from 2010-06-29.

Automatic conversion script
Id: cif_fix_values 1891 2012-01-12 08:04:46Z andrius 

 Adding full bibliography for 1507810.cif.
;
_cod_original_cell_volume 3003.5(10)
_cod_original_sg_symbol_H-M 'P2(1)   '
_cod_database_code 1507810

loop_
_symmetry_equiv_pos_as_xyz
'x, y, z'
'-x, y+1/2, -z'

loop_
_atom_site_label
_atom_site_type_symbol
_atom_site_fract_x
_atom_site_fract_y
_atom_site_fract_z
_atom_site_U_iso_or_equiv
_atom_site_adp_type
_atom_site_occupancy
_atom_site_symmetry_multiplicity
_atom_site_calc_flag
_atom_site_refinement_flags
C39 C 0.7011(2) 0.8540(3) 0.1488(3) 0.0199(9) Uani 1 1 d .
C40 C 0.7648(2) 0.7887(3) 0.1037(3) 0.0200(9) Uani 1 1 d .
C41 C 0.7916(2) 0.6791(3) 0.2331(3) 0.0231(9) Uani 1 1 d .
H41A H 0.8384 0.6484 0.2785 0.028 Uiso 1 1 calc R
H41B H 0.7562 0.6252 0.1997 0.028 Uiso 1 1 calc R
C42 C 0.7295(2) 0.7443(3) 0.2762(3) 0.0246(10) Uani 1 1 d .
H42A H 0.7013 0.7028 0.3146 0.030 Uiso 1 1 calc R
H42B H 0.7651 0.7965 0.3118 0.030 Uiso 1 1 calc R
C43 C 0.6284(2) 0.9026(3) 0.0764(2) 0.0179(9) Uani 1 1 d .
C44 C 0.5555(2) 0.8454(3) 0.0312(3) 0.0244(9) Uani 1 1 d .
H44 H 0.5499 0.7781 0.0468 0.029 Uiso 1 1 calc R
C45 C 0.4907(3) 0.8879(3) -0.0375(3) 0.0333(11) Uani 1 1 d .
H45 H 0.4424 0.8488 -0.0675 0.040 Uiso 1 1 calc R
C46 C 0.4986(3) 0.9890(4) -0.0609(3) 0.0353(11) Uani 1 1 d .
H46 H 0.4553 1.0182 -0.1059 0.042 Uiso 1 1 calc R
C47 C 0.5706(3) 1.0444(3) -0.0167(3) 0.0319(11) Uani 1 1 d .
H47 H 0.5762 1.1117 -0.0324 0.038 Uiso 1 1 calc R
C48 C 0.6352(2) 1.0034(3) 0.0507(3) 0.0241(10) Uani 1 1 d .
H48 H 0.6838 1.0430 0.0793 0.029 Uiso 1 1 calc R
C49 C 0.8069(2) 0.8531(3) 0.0411(2) 0.0153(8) Uani 1 1 d .
C50 C 0.7768(2) 0.8476(3) -0.0509(3) 0.0222(9) Uani 1 1 d .
H50 H 0.7318 0.8009 -0.0745 0.027 Uiso 1 1 calc R
C51 C 0.8123(2) 0.9102(3) -0.1081(3) 0.0299(10) Uani 1 1 d .
H51 H 0.7911 0.9053 -0.1688 0.036 Uiso 1 1 calc R
C52 C 0.8796(3) 0.9795(3) -0.0731(3) 0.0265(10) Uani 1 1 d .
H52 H 0.9038 1.0217 -0.1102 0.032 Uiso 1 1 calc R
C53 C 0.9108(2) 0.9855(3) 0.0185(3) 0.0273(10) Uani 1 1 d .
H53 H 0.9564 1.0317 0.0418 0.033 Uiso 1 1 calc R
C54 C 0.8747(2) 0.9234(3) 0.0754(3) 0.0228(9) Uani 1 1 d .
H54 H 0.8958 0.9289 0.1361 0.027 Uiso 1 1 calc R
C55 C 0.9023(2) 0.6806(3) 0.1363(3) 0.0215(9) Uani 1 1 d .
C56 C 0.9872(2) 0.6587(3) 0.2066(3) 0.0183(9) Uani 1 1 d .
C57 C 0.9999(2) 0.5687(3) 0.2536(3) 0.0236(9) Uani 1 1 d .
H57 H 0.9551 0.5189 0.2429 0.028 Uiso 1 1 calc R
C58 C 1.0791(2) 0.5530(3) 0.3165(3) 0.0326(11) Uani 1 1 d .
H58 H 1.0865 0.4928 0.3484 0.039 Uiso 1 1 calc R
C59 C 1.1468(3) 0.6247(4) 0.3327(3) 0.0356(12) Uani 1 1 d .
H59 H 1.1997 0.6134 0.3753 0.043 Uiso 1 1 calc R
C60 C 1.1353(3) 0.7142(4) 0.2847(3) 0.0336(11) Uani 1 1 d .
H60 H 1.1812 0.7628 0.2942 0.040 Uiso 1 1 calc R
C61 C 1.0555(2) 0.7312(3) 0.2225(3) 0.0264(10) Uani 1 1 d .
H61 H 1.0477 0.7918 0.1912 0.032 Uiso 1 1 calc R
C62 C 0.8632(2) 0.5866(3) 0.0900(3) 0.0211(9) Uani 1 1 d .
C63 C 0.8372(2) 0.5086(3) 0.0544(3) 0.0212(9) Uani 1 1 d .
C64 C 0.8113(2) 0.4120(3) 0.0133(2) 0.0206(9) Uani 1 1 d .
C65 C 0.8781(2) 0.3418(3) 0.0049(3) 0.0279(10) Uani 1 1 d .
H65 H 0.9393 0.3582 0.0250 0.033 Uiso 1 1 calc R
C66 C 0.8552(3) 0.2482(3) -0.0328(3) 0.0341(11) Uani 1 1 d .
H66 H 0.9005 0.2012 -0.0358 0.041 Uiso 1 1 calc R
C67 C 0.7658(3) 0.2249(4) -0.0656(3) 0.0453(13) Uani 1 1 d .
H67 H 0.7499 0.1620 -0.0914 0.054 Uiso 1 1 calc R
C68 C 0.6990(3) 0.2954(4) -0.0603(4) 0.0547(15) Uani 1 1 d .
H68 H 0.6382 0.2804 -0.0843 0.066 Uiso 1 1 calc R
C69 C 0.7214(3) 0.3877(3) -0.0199(3) 0.0402(12) Uani 1 1 d .
H69 H 0.6756 0.4335 -0.0151 0.048 Uiso 1 1 calc R
C70 C 0.5958(2) 0.8463(3) 0.2528(3) 0.0250(10) Uani 1 1 d .
H70A H 0.5616 0.8948 0.2118 0.030 Uiso 1 1 calc R
H70B H 0.6307 0.8836 0.3026 0.030 Uiso 1 1 calc R
C71 C 0.5300(2) 0.7758(3) 0.2848(3) 0.0212(9) Uani 1 1 d .
C72 C 0.4908(3) 0.6962(3) 0.2317(3) 0.0332(11) Uani 1 1 d .
H72 H 0.5088 0.6837 0.1789 0.040 Uiso 1 1 calc R
C73 C 0.4256(3) 0.6355(4) 0.2561(3) 0.0374(12) Uani 1 1 d .
H73 H 0.3991 0.5833 0.2191 0.045 Uiso 1 1 calc R
C74 C 0.3993(3) 0.6519(4) 0.3360(3) 0.0414(13) Uani 1 1 d .
H74 H 0.3546 0.6115 0.3519 0.050 Uiso 1 1 calc R
C75 C 0.4394(3) 0.7277(4) 0.3910(3) 0.0479(14) Uani 1 1 d .
H75 H 0.4232 0.7379 0.4449 0.057 Uiso 1 1 calc R
C76 C 0.5045(3) 0.7891(4) 0.3658(3) 0.0395(12) Uani 1 1 d .
H76 H 0.5318 0.8403 0.4036 0.047 Uiso 1 1 calc R
N3 N 0.65943(18) 0.7906(2) 0.2088(2) 0.0208(8) Uani 1 1 d .
N4 N 0.83495(17) 0.7405(2) 0.1739(2) 0.0184(7) Uani 1 1 d .
H17 H 0.5975(19) 0.216(2) 0.400(2) 0.002(8) Uiso 1 1 d .
H39 H 0.737(2) 0.909(3) 0.184(2) 0.018(10) Uiso 1 1 d .
H40 H 0.726(2) 0.740(3) 0.069(2) 0.015(10) Uiso 1 1 d .
C1 C 0.8343(2) 0.2966(3) 0.3485(3) 0.0222(9) Uani 1 1 d .
C2 C 0.7530(3) 0.2588(3) 0.3892(3) 0.0240(10) Uani 1 1 d .
C3 C 0.7290(2) 0.1234(3) 0.2801(3) 0.0248(10) Uani 1 1 d .
H3A H 0.6827 0.0877 0.2378 0.030 Uiso 1 1 calc R
H3B H 0.7587 0.0751 0.3240 0.030 Uiso 1 1 calc R
C4 C 0.7989(2) 0.1689(3) 0.2332(3) 0.0260(10) Uani 1 1 d .
H4A H 0.8245 0.1163 0.2022 0.031 Uiso 1 1 calc R
H4B H 0.7698 0.2188 0.1904 0.031 Uiso 1 1 calc R
C5 C 0.9074(2) 0.3351(3) 0.4251(3) 0.0241(10) Uani 1 1 d .
C6 C 0.9247(3) 0.4369(3) 0.4396(3) 0.0356(11) Uani 1 1 d .
H6 H 0.8935 0.4841 0.3999 0.043 Uiso 1 1 calc R
C7 C 0.9890(4) 0.4697(4) 0.5136(3) 0.0481(14) Uani 1 1 d .
H7 H 1.0005 0.5386 0.5224 0.058 Uiso 1 1 calc R
C8 C 1.0354(3) 0.4006(4) 0.5736(3) 0.0444(14) Uani 1 1 d .
H8 H 1.0777 0.4230 0.6227 0.053 Uiso 1 1 calc R
C9 C 1.0191(3) 0.2985(4) 0.5607(3) 0.0405(12) Uani 1 1 d .
H9 H 1.0500 0.2513 0.6006 0.049 Uiso 1 1 calc R
C10 C 0.9553(2) 0.2676(3) 0.4865(3) 0.0330(11) Uani 1 1 d .
H10 H 0.9444 0.1987 0.4776 0.040 Uiso 1 1 calc R
C11 C 0.7119(2) 0.3502(3) 0.4256(3) 0.0220(9) Uani 1 1 d .
C12 C 0.7339(3) 0.3735(3) 0.5155(3) 0.0312(11) Uani 1 1 d .
H12 H 0.7700 0.3290 0.5544 0.037 Uiso 1 1 calc R
C13 C 0.7024(3) 0.4626(4) 0.5482(3) 0.0407(12) Uani 1 1 d .
H13 H 0.7195 0.4785 0.6078 0.049 Uiso 1 1 calc R
C14 C 0.6458(3) 0.5267(3) 0.4906(4) 0.0408(13) Uani 1 1 d .
H14 H 0.6235 0.5855 0.5113 0.049 Uiso 1 1 calc R
C15 C 0.6223(3) 0.5023(3) 0.4012(3) 0.0357(12) Uani 1 1 d .
H15 H 0.5843 0.5455 0.3625 0.043 Uiso 1 1 calc R
C16 C 0.6546(2) 0.4150(3) 0.3690(3) 0.0284(10) Uani 1 1 d .
H16 H 0.6378 0.3999 0.3092 0.034 Uiso 1 1 calc R
C17 C 0.6118(2) 0.1632(3) 0.3635(3) 0.0233(10) Uani 1 1 d .
C18 C 0.5287(2) 0.1344(3) 0.2919(3) 0.0222(9) Uani 1 1 d .
C19 C 0.5078(3) 0.1881(3) 0.2121(3) 0.0337(11) Uani 1 1 d .
H19 H 0.5472 0.2391 0.2022 0.040 Uiso 1 1 calc R
C20 C 0.4303(3) 0.1681(4) 0.1475(3) 0.0387(12) Uani 1 1 d .
H20 H 0.4176 0.2050 0.0953 0.046 Uiso 1 1 calc R
C21 C 0.3730(3) 0.0922(4) 0.1628(3) 0.0397(12) Uani 1 1 d .
H21 H 0.3210 0.0772 0.1203 0.048 Uiso 1 1 calc R
C22 C 0.3920(3) 0.0372(4) 0.2415(3) 0.0387(12) Uani 1 1 d .
H22 H 0.3525 -0.0138 0.2510 0.046 Uiso 1 1 calc R
C23 C 0.4694(3) 0.0584(3) 0.3055(3) 0.0313(11) Uani 1 1 d .
H23 H 0.4816 0.0215 0.3577 0.038 Uiso 1 1 calc R
C24 C 0.6406(2) 0.0797(3) 0.4291(3) 0.0238(10) Uani 1 1 d .
C25 C 0.6626(2) 0.0104(3) 0.4785(3) 0.0229(9) Uani 1 1 d .
C26 C 0.6881(2) -0.0762(3) 0.5370(3) 0.0211(9) Uani 1 1 d .
C27 C 0.6328(3) -0.1088(3) 0.5939(3) 0.0306(10) Uani 1 1 d .
H27 H 0.5793 -0.0740 0.5955 0.037 Uiso 1 1 calc R
C28 C 0.6574(3) -0.1931(3) 0.6480(3) 0.0403(12) Uani 1 1 d .
H28 H 0.6206 -0.2148 0.6856 0.048 Uiso 1 1 calc R
C29 C 0.7373(3) -0.2437(4) 0.6450(3) 0.0453(13) Uani 1 1 d .
H29 H 0.7544 -0.2995 0.6814 0.054 Uiso 1 1 calc R
C30 C 0.7922(3) -0.2128(4) 0.5889(3) 0.0441(13) Uani 1 1 d .
H30 H 0.8457 -0.2478 0.5875 0.053 Uiso 1 1 calc R
C31 C 0.7672(2) -0.1291(3) 0.5344(3) 0.0320(11) Uani 1 1 d .
H31 H 0.8038 -0.1088 0.4962 0.038 Uiso 1 1 calc R
C32 C 0.9425(2) 0.2575(3) 0.2557(3) 0.0267(10) Uani 1 1 d .
H32A H 0.9789 0.3065 0.2947 0.032 Uiso 1 1 calc R
H32B H 0.9130 0.2931 0.2025 0.032 Uiso 1 1 calc R
C33 C 1.0057(2) 0.1775(3) 0.2313(3) 0.0230(10) Uani 1 1 d .
C34 C 1.0561(2) 0.1973(3) 0.1671(3) 0.0252(10) Uani 1 1 d .
H34 H 1.0483 0.2587 0.1370 0.030 Uiso 1 1 calc R
C35 C 1.1179(2) 0.1267(3) 0.1477(3) 0.0315(11) Uani 1 1 d .
H35 H 1.1513 0.1410 0.1051 0.038 Uiso 1 1 calc R
C36 C 1.1292(2) 0.0351(3) 0.1921(3) 0.0287(10) Uani 1 1 d .
H36 H 1.1693 -0.0131 0.1787 0.034 Uiso 1 1 calc R
C37 C 1.0794(2) 0.0157(3) 0.2575(3) 0.0303(10) Uani 1 1 d .
H37 H 1.0876 -0.0450 0.2884 0.036 Uiso 1 1 calc R
C38 C 1.0180(2) 0.0867(3) 0.2760(3) 0.0282(10) Uani 1 1 d .
H38 H 0.9849 0.0729 0.3189 0.034 Uiso 1 1 calc R
N1 N 0.87158(19) 0.2171(2) 0.2991(2) 0.0244(8) Uani 1 1 d .
N2 N 0.68585(19) 0.2036(2) 0.3232(2) 0.0215(8) Uani 1 1 d .
H2 H 0.784(2) 0.213(3) 0.436(2) 0.008(9) Uiso 1 1 d .
H55 H 0.9203(18) 0.725(2) 0.091(2) 0.000(8) Uiso 1 1 d .
H1 H 0.810(2) 0.358(3) 0.311(2) 0.020(10) Uiso 1 1 d .

loop_
_atom_site_aniso_label
_atom_site_aniso_U_11
_atom_site_aniso_U_22
_atom_site_aniso_U_33
_atom_site_aniso_U_23
_atom_site_aniso_U_13
_atom_site_aniso_U_12
C39 0.0191(18) 0.016(2) 0.023(2) 0.000(2) 0.0016(18) -0.0030(17)
C40 0.0173(17) 0.018(2) 0.023(2) -0.002(2) 0.0001(18) 0.0003(17)
C41 0.0244(19) 0.022(2) 0.023(2) 0.007(2) 0.0043(19) 0.0017(17)
C42 0.0217(18) 0.029(2) 0.023(2) -0.002(2) 0.0049(18) -0.0034(18)
C43 0.0170(17) 0.019(2) 0.019(2) -0.0038(19) 0.0068(17) 0.0010(16)
C44 0.0222(19) 0.024(2) 0.028(3) -0.001(2) 0.0076(19) 0.0019(18)
C45 0.0202(19) 0.047(3) 0.032(3) -0.003(2) 0.004(2) -0.002(2)
C46 0.026(2) 0.046(3) 0.033(3) 0.007(2) 0.003(2) 0.006(2)
C47 0.030(2) 0.028(2) 0.036(3) 0.007(2) 0.004(2) 0.0069(19)
C48 0.0196(18) 0.025(2) 0.029(3) -0.005(2) 0.0069(19) -0.0001(17)
C49 0.0161(16) 0.012(2) 0.016(2) 0.0008(18) -0.0009(16) 0.0043(15)
C50 0.0205(18) 0.022(2) 0.024(2) -0.004(2) 0.0036(18) -0.0045(17)
C51 0.036(2) 0.034(3) 0.022(2) 0.004(2) 0.012(2) 0.006(2)
C52 0.034(2) 0.019(2) 0.032(3) 0.004(2) 0.019(2) 0.0015(18)
C53 0.0184(18) 0.020(2) 0.043(3) -0.004(2) 0.007(2) -0.0044(17)
C54 0.0179(17) 0.029(2) 0.021(2) -0.002(2) 0.0029(17) 0.0049(18)
C55 0.0230(19) 0.016(2) 0.027(2) -0.001(2) 0.0099(19) -0.0026(17)
C56 0.0182(17) 0.020(2) 0.019(2) -0.0021(19) 0.0085(17) 0.0038(16)
C57 0.0229(19) 0.023(2) 0.026(2) 0.000(2) 0.0077(19) -0.0005(17)
C58 0.024(2) 0.042(3) 0.032(3) 0.013(2) 0.009(2) 0.011(2)
C59 0.0182(19) 0.058(3) 0.030(3) 0.008(3) 0.004(2) 0.015(2)
C60 0.024(2) 0.046(3) 0.031(3) -0.006(3) 0.005(2) -0.010(2)
C61 0.025(2) 0.027(2) 0.027(3) 0.003(2) 0.0048(19) -0.0021(18)
C62 0.0204(18) 0.022(2) 0.021(2) 0.008(2) 0.0043(18) 0.0056(18)
C63 0.0192(18) 0.022(2) 0.023(2) 0.005(2) 0.0055(18) 0.0018(17)
C64 0.0256(19) 0.018(2) 0.018(2) 0.0022(19) 0.0039(17) 0.0014(17)
C65 0.0215(18) 0.025(2) 0.035(3) 0.007(2) 0.0031(19) -0.0030(18)
C66 0.039(2) 0.018(2) 0.050(3) -0.003(2) 0.019(2) 0.000(2)
C67 0.047(3) 0.027(3) 0.059(4) -0.020(3) 0.005(3) -0.011(2)
C68 0.027(2) 0.043(3) 0.089(5) -0.017(3) 0.001(3) -0.008(2)
C69 0.031(2) 0.031(3) 0.058(3) -0.011(3) 0.009(2) 0.001(2)
C70 0.0193(18) 0.028(2) 0.028(2) -0.005(2) 0.0059(18) -0.0008(18)
C71 0.0128(16) 0.026(2) 0.022(2) 0.005(2) -0.0016(17) 0.0083(17)
C72 0.033(2) 0.038(3) 0.029(3) 0.006(2) 0.005(2) -0.004(2)
C73 0.024(2) 0.039(3) 0.043(3) 0.014(3) -0.007(2) -0.009(2)
C74 0.024(2) 0.043(3) 0.062(4) 0.023(3) 0.019(2) 0.009(2)
C75 0.064(3) 0.041(3) 0.052(3) 0.012(3) 0.042(3) 0.013(3)
C76 0.050(3) 0.036(3) 0.037(3) 0.000(2) 0.019(2) 0.002(2)
N3 0.0191(15) 0.0203(18) 0.023(2) -0.0006(16) 0.0040(15) 0.0018(14)
N4 0.0164(14) 0.0174(17) 0.0209(19) 0.0051(15) 0.0026(14) 0.0061(13)
C1 0.027(2) 0.017(2) 0.023(2) 0.003(2) 0.0059(19) 0.0048(18)
C2 0.028(2) 0.020(2) 0.025(3) 0.004(2) 0.008(2) 0.0023(19)
C3 0.029(2) 0.023(2) 0.024(3) -0.003(2) 0.0101(19) -0.0021(18)
C4 0.035(2) 0.022(2) 0.024(2) -0.001(2) 0.011(2) 0.0037(19)
C5 0.027(2) 0.016(2) 0.034(3) -0.005(2) 0.018(2) -0.0016(18)
C6 0.053(3) 0.026(3) 0.032(3) 0.000(2) 0.017(2) -0.006(2)
C7 0.077(3) 0.027(3) 0.046(3) -0.021(3) 0.026(3) -0.032(3)
C8 0.030(2) 0.061(4) 0.044(3) -0.028(3) 0.011(2) -0.014(2)
C9 0.021(2) 0.049(3) 0.049(3) -0.019(3) 0.002(2) 0.006(2)
C10 0.0210(19) 0.022(2) 0.054(3) -0.015(2) 0.003(2) 0.0023(18)
C11 0.0199(18) 0.025(2) 0.024(2) 0.009(2) 0.0125(18) -0.0009(17)
C12 0.036(2) 0.029(3) 0.031(3) 0.004(2) 0.014(2) 0.006(2)
C13 0.041(2) 0.049(3) 0.034(3) -0.015(3) 0.013(2) 0.002(2)
C14 0.035(2) 0.027(3) 0.063(4) -0.009(3) 0.016(3) 0.009(2)
C15 0.029(2) 0.026(3) 0.052(3) 0.009(3) 0.008(2) 0.0048(19)
C16 0.0222(18) 0.028(2) 0.034(3) -0.001(2) 0.0047(19) 0.0044(18)
C17 0.0251(19) 0.020(2) 0.027(3) -0.002(2) 0.0101(19) 0.0049(18)
C18 0.0189(18) 0.024(2) 0.025(2) -0.003(2) 0.0074(18) 0.0051(17)
C19 0.026(2) 0.040(3) 0.037(3) 0.013(2) 0.010(2) 0.004(2)
C20 0.030(2) 0.054(3) 0.032(3) 0.010(3) 0.003(2) -0.001(2)
C21 0.020(2) 0.060(3) 0.038(3) -0.007(3) 0.002(2) 0.001(2)
C22 0.023(2) 0.041(3) 0.053(3) 0.003(3) 0.008(2) -0.008(2)
C23 0.027(2) 0.033(3) 0.035(3) 0.006(2) 0.009(2) 0.0043(19)
C24 0.0239(19) 0.021(2) 0.028(3) -0.004(2) 0.0084(19) -0.0065(18)
C25 0.0252(19) 0.017(2) 0.027(3) -0.003(2) 0.0081(19) -0.0015(17)
C26 0.0219(17) 0.017(2) 0.020(2) -0.004(2) -0.0047(17) -0.0066(17)
C27 0.031(2) 0.031(3) 0.028(3) 0.001(2) 0.002(2) -0.0046(19)
C28 0.057(3) 0.035(3) 0.027(3) 0.008(2) 0.005(2) -0.021(2)
C29 0.058(3) 0.028(3) 0.038(3) 0.008(3) -0.019(3) 0.000(2)
C30 0.036(2) 0.033(3) 0.054(3) 0.002(3) -0.010(2) 0.001(2)
C31 0.026(2) 0.037(3) 0.030(3) 0.004(2) -0.001(2) -0.004(2)
C32 0.030(2) 0.024(2) 0.028(2) -0.001(2) 0.0096(19) -0.0027(18)
C33 0.0225(19) 0.022(2) 0.023(2) -0.009(2) 0.0015(18) -0.0085(17)
C34 0.0207(18) 0.028(2) 0.026(3) 0.002(2) 0.0022(18) -0.0017(17)
C35 0.024(2) 0.042(3) 0.030(3) -0.008(2) 0.010(2) -0.003(2)
C36 0.0196(19) 0.029(3) 0.036(3) -0.018(2) 0.0033(19) -0.0016(18)
C37 0.029(2) 0.026(2) 0.034(3) -0.003(2) 0.001(2) 0.0003(19)
C38 0.0232(19) 0.029(2) 0.034(3) -0.002(2) 0.009(2) -0.0023(18)
N1 0.0255(16) 0.0221(19) 0.028(2) -0.0031(17) 0.0111(15) -0.0039(14)
N2 0.0196(15) 0.0215(19) 0.023(2) -0.0004(16) 0.0036(15) 0.0002(14)

loop_
_atom_type_symbol
_atom_type_description
_atom_type_scat_dispersion_real
_atom_type_scat_dispersion_imag
_atom_type_scat_source
C C 0.0033 0.0000 'International Tables Vol C Tables 4.2.6.8 and 6.1.1.4'
H H 0.0000 0.0000 'International Tables Vol C Tables 4.2.6.8 and 6.1.1.4'
N N 0.0061 0.0000 'International Tables Vol C Tables 4.2.6.8 and 6.1.1.4'

loop_
_geom_angle_atom_site_label_1
_geom_angle_atom_site_label_2
_geom_angle_atom_site_label_3
_geom_angle
N3 C39 C43 111.6(3)
N3 C39 C40 110.5(3)
C43 C39 C40 108.1(3)
N3 C39 H39 109(2)
C43 C39 H39 108.5(19)
C40 C39 H39 109.6(18)
N4 C40 C49 112.4(3)
N4 C40 C39 108.2(3)
C49 C40 C39 110.8(3)
N4 C40 H40 111(2)
C49 C40 H40 108(2)
C39 C40 H40 105.7(19)
N4 C41 C42 110.7(3)
N4 C41 H41A 109.5
C42 C41 H41A 109.5
N4 C41 H41B 109.5
C42 C41 H41B 109.5
H41A C41 H41B 108.1
N3 C42 C41 109.8(3)
N3 C42 H42A 109.7
C41 C42 H42A 109.7
N3 C42 H42B 109.7
C41 C42 H42B 109.7
H42A C42 H42B 108.2
C44 C43 C48 118.0(4)
C44 C43 C39 120.2(3)
C48 C43 C39 121.7(3)
C43 C44 C45 120.7(4)
C43 C44 H44 119.6
C45 C44 H44 119.6
C46 C45 C44 119.9(4)
C46 C45 H45 120.0
C44 C45 H45 120.0
C47 C46 C45 119.0(4)
C47 C46 H46 120.5
C45 C46 H46 120.5
C46 C47 C48 121.7(4)
C46 C47 H47 119.1
C48 C47 H47 119.1
C47 C48 C43 120.6(4)
C47 C48 H48 119.7
C43 C48 H48 119.7
C54 C49 C50 118.1(3)
C54 C49 C40 119.7(3)
C50 C49 C40 122.1(3)
C51 C50 C49 122.1(4)
C51 C50 H50 119.0
C49 C50 H50 119.0
C52 C51 C50 119.1(4)
C52 C51 H51 120.5
C50 C51 H51 120.5
C51 C52 C53 119.6(4)
C51 C52 H52 120.2
C53 C52 H52 120.2
C54 C53 C52 121.1(4)
C54 C53 H53 119.4
C52 C53 H53 119.4
C49 C54 C53 120.0(4)
C49 C54 H54 120.0
C53 C54 H54 120.0
C62 C55 N4 113.6(3)
C62 C55 C56 111.8(3)
N4 C55 C56 110.6(3)
C62 C55 H55 106.7(17)
N4 C55 H55 105.7(17)
C56 C55 H55 108.0(16)
C57 C56 C61 119.1(3)
C57 C56 C55 122.8(3)
C61 C56 C55 118.1(3)
C58 C57 C56 120.1(4)
C58 C57 H57 120.0
C56 C57 H57 120.0
C59 C58 C57 121.1(4)
C59 C58 H58 119.5
C57 C58 H58 119.5
C58 C59 C60 119.1(4)
C58 C59 H59 120.4
C60 C59 H59 120.4
C61 C60 C59 120.1(4)
C61 C60 H60 120.0
C59 C60 H60 120.0
C60 C61 C56 120.5(4)
C60 C61 H61 119.7
C56 C61 H61 119.7
C63 C62 C55 175.9(4)
C62 C63 C64 176.5(4)
C69 C64 C65 118.5(4)
C69 C64 C63 121.5(3)
C65 C64 C63 120.0(3)
C66 C65 C64 121.2(4)
C66 C65 H65 119.4
C64 C65 H65 119.4
C67 C66 C65 119.8(4)
C67 C66 H66 120.1
C65 C66 H66 120.1
C66 C67 C68 119.5(4)
C66 C67 H67 120.3
C68 C67 H67 120.3
C69 C68 C67 120.9(4)
C69 C68 H68 119.6
C67 C68 H68 119.6
C64 C69 C68 120.1(4)
C64 C69 H69 120.0
C68 C69 H69 120.0
N3 C70 C71 112.0(3)
N3 C70 H70A 109.2
C71 C70 H70A 109.2
N3 C70 H70B 109.2
C71 C70 H70B 109.2
H70A C70 H70B 107.9
C72 C71 C76 117.8(4)
C72 C71 C70 119.6(4)
C76 C71 C70 122.6(4)
C73 C72 C71 120.9(4)
C73 C72 H72 119.6
C71 C72 H72 119.6
C72 C73 C74 120.3(4)
C72 C73 H73 119.8
C74 C73 H73 119.8
C75 C74 C73 119.8(4)
C75 C74 H74 120.1
C73 C74 H74 120.1
C74 C75 C76 119.7(4)
C74 C75 H75 120.2
C76 C75 H75 120.2
C75 C76 C71 121.4(5)
C75 C76 H76 119.3
C71 C76 H76 119.3
C42 N3 C70 108.4(3)
C42 N3 C39 110.6(3)
C70 N3 C39 114.1(3)
C41 N4 C40 110.8(3)
C41 N4 C55 112.1(3)
C40 N4 C55 111.8(3)
N1 C1 C5 110.7(3)
N1 C1 C2 113.2(3)
C5 C1 C2 106.5(3)
N1 C1 H1 114(2)
C5 C1 H1 107.0(19)
C2 C1 H1 105.3(18)
N2 C2 C11 112.5(3)
N2 C2 C1 110.7(3)
C11 C2 C1 108.0(3)
N2 C2 H2 110.8(19)
C11 C2 H2 112.2(19)
C1 C2 H2 102.1(17)
N2 C3 C4 110.3(3)
N2 C3 H3A 109.6
C4 C3 H3A 109.6
N2 C3 H3B 109.6
C4 C3 H3B 109.6
H3A C3 H3B 108.1
N1 C4 C3 108.8(3)
N1 C4 H4A 109.9
C3 C4 H4A 109.9
N1 C4 H4B 109.9
C3 C4 H4B 109.9
H4A C4 H4B 108.3
C6 C5 C10 117.6(4)
C6 C5 C1 122.1(4)
C10 C5 C1 120.2(3)
C5 C6 C7 120.5(4)
C5 C6 H6 119.7
C7 C6 H6 119.7
C8 C7 C6 120.5(4)
C8 C7 H7 119.8
C6 C7 H7 119.8
C7 C8 C9 120.0(5)
C7 C8 H8 120.0
C9 C8 H8 120.0
C8 C9 C10 118.5(5)
C8 C9 H9 120.8
C10 C9 H9 120.8
C5 C10 C9 122.9(4)
C5 C10 H10 118.5
C9 C10 H10 118.5
C16 C11 C12 118.6(4)
C16 C11 C2 120.1(4)
C12 C11 C2 121.2(4)
C11 C12 C13 121.3(4)
C11 C12 H12 119.3
C13 C12 H12 119.3
C14 C13 C12 119.2(4)
C14 C13 H13 120.4
C12 C13 H13 120.4
C13 C14 C15 119.5(4)
C13 C14 H14 120.3
C15 C14 H14 120.3
C16 C15 C14 121.2(4)
C16 C15 H15 119.4
C14 C15 H15 119.4
C15 C16 C11 120.2(4)
C15 C16 H16 119.9
C11 C16 H16 119.9
N2 C17 C24 114.6(3)
N2 C17 C18 110.5(3)
C24 C17 C18 112.5(3)
N2 C17 H17 105.7(18)
C24 C17 H17 101.6(19)
C18 C17 H17 111.4(18)
C23 C18 C19 118.0(4)
C23 C18 C17 121.3(4)
C19 C18 C17 120.6(3)
C20 C19 C18 122.4(4)
C20 C19 H19 118.8
C18 C19 H19 118.8
C21 C20 C19 118.2(4)
C21 C20 H20 120.9
C19 C20 H20 120.9
C20 C21 C22 120.8(4)
C20 C21 H21 119.6
C22 C21 H21 119.6
C23 C22 C21 120.3(4)
C23 C22 H22 119.8
C21 C22 H22 119.8
C22 C23 C18 120.3(4)
C22 C23 H23 119.9
C18 C23 H23 119.9
C25 C24 C17 177.2(4)
C24 C25 C26 178.4(4)
C31 C26 C27 119.2(4)
C31 C26 C25 119.3(3)
C27 C26 C25 121.4(3)
C28 C27 C26 120.5(4)
C28 C27 H27 119.7
C26 C27 H27 119.7
C29 C28 C27 119.1(4)
C29 C28 H28 120.5
C27 C28 H28 120.5
C30 C29 C28 121.1(4)
C30 C29 H29 119.5
C28 C29 H29 119.5
C29 C30 C31 119.8(4)
C29 C30 H30 120.1
C31 C30 H30 120.1
C26 C31 C30 120.3(4)
C26 C31 H31 119.8
C30 C31 H31 119.8
N1 C32 C33 114.2(3)
N1 C32 H32A 108.7
C33 C32 H32A 108.7
N1 C32 H32B 108.7
C33 C32 H32B 108.7
H32A C32 H32B 107.6
C38 C33 C34 119.2(4)
C38 C33 C32 120.2(3)
C34 C33 C32 120.5(4)
C35 C34 C33 121.0(4)
C35 C34 H34 119.5
C33 C34 H34 119.5
C36 C35 C34 119.6(4)
C36 C35 H35 120.2
C34 C35 H35 120.2
C35 C36 C37 119.4(4)
C35 C36 H36 120.3
C37 C36 H36 120.3
C38 C37 C36 120.4(4)
C38 C37 H37 119.8
C36 C37 H37 119.8
C33 C38 C37 120.5(4)
C33 C38 H38 119.8
C37 C38 H38 119.8
C4 N1 C32 109.8(3)
C4 N1 C1 111.2(3)
C32 N1 C1 111.6(3)
C2 N2 C3 111.8(3)
C2 N2 C17 110.4(3)
C3 N2 C17 111.9(3)

loop_
_geom_bond_atom_site_label_1
_geom_bond_atom_site_label_2
_geom_bond_distance
C39 N3 1.484(5)
C39 C43 1.531(5)
C39 C40 1.559(5)
C39 H39 1.00(4)
C40 N4 1.488(5)
C40 C49 1.524(5)
C40 H40 0.95(4)
C41 N4 1.476(4)
C41 C42 1.523(5)
C41 H41A 0.9700
C41 H41B 0.9700
C42 N3 1.451(5)
C42 H42A 0.9700
C42 H42B 0.9700
C43 C44 1.390(5)
C43 C48 1.400(5)
C44 C45 1.398(5)
C44 H44 0.9300
C45 C46 1.395(6)
C45 H45 0.9300
C46 C47 1.363(6)
C46 H46 0.9300
C47 C48 1.376(5)
C47 H47 0.9300
C48 H48 0.9300
C49 C54 1.396(5)
C49 C50 1.405(5)
C50 C51 1.399(5)
C50 H50 0.9300
C51 C52 1.384(5)
C51 H51 0.9300
C52 C53 1.400(6)
C52 H52 0.9300
C53 C54 1.397(5)
C53 H53 0.9300
C54 H54 0.9300
C55 C62 1.490(6)
C55 N4 1.497(4)
C55 C56 1.518(5)
C55 H55 1.00(3)
C56 C57 1.386(5)
C56 C61 1.386(5)
C57 C58 1.383(5)
C57 H57 0.9300
C58 C59 1.372(6)
C58 H58 0.9300
C59 C60 1.389(6)
C59 H59 0.9300
C60 C61 1.386(5)
C60 H60 0.9300
C61 H61 0.9300
C62 C63 1.194(5)
C63 C64 1.442(6)
C64 C69 1.376(5)
C64 C65 1.392(5)
C65 C66 1.378(6)
C65 H65 0.9300
C66 C67 1.365(6)
C66 H66 0.9300
C67 C68 1.383(6)
C67 H67 0.9300
C68 C69 1.379(6)
C68 H68 0.9300
C69 H69 0.9300
C70 N3 1.481(4)
C70 C71 1.516(5)
C70 H70A 0.9700
C70 H70B 0.9700
C71 C72 1.387(5)
C71 C76 1.401(6)
C72 C73 1.379(5)
C72 H72 0.9300
C73 C74 1.397(6)
C73 H73 0.9300
C74 C75 1.368(7)
C74 H74 0.9300
C75 C76 1.388(6)
C75 H75 0.9300
C76 H76 0.9300
C1 N1 1.478(5)
C1 C5 1.523(5)
C1 C2 1.570(5)
C1 H1 1.02(4)
C2 N2 1.468(5)
C2 C11 1.518(5)
C2 H2 0.98(3)
C3 N2 1.473(5)
C3 C4 1.522(5)
C3 H3A 0.9700
C3 H3B 0.9700
C4 N1 1.472(5)
C4 H4A 0.9700
C4 H4B 0.9700
C5 C6 1.378(6)
C5 C10 1.388(6)
C6 C7 1.403(6)
C6 H6 0.9300
C7 C8 1.381(7)
C7 H7 0.9300
C8 C9 1.378(6)
C8 H8 0.9300
C9 C10 1.392(6)
C9 H9 0.9300
C10 H10 0.9300
C11 C16 1.386(5)
C11 C12 1.397(5)
C12 C13 1.402(6)
C12 H12 0.9300
C13 C14 1.383(6)
C13 H13 0.9300
C14 C15 1.394(6)
C14 H14 0.9300
C15 C16 1.385(6)
C15 H15 0.9300
C16 H16 0.9300
C17 N2 1.486(5)
C17 C24 1.500(6)
C17 C18 1.530(5)
C17 H17 0.96(3)
C18 C23 1.387(5)
C18 C19 1.403(5)
C19 C20 1.390(6)
C19 H19 0.9300
C20 C21 1.374(6)
C20 H20 0.9300
C21 C22 1.396(6)
C21 H21 0.9300
C22 C23 1.385(6)
C22 H22 0.9300
C23 H23 0.9300
C24 C25 1.194(5)
C25 C26 1.460(6)
C26 C31 1.385(5)
C26 C27 1.402(5)
C27 C28 1.396(6)
C27 H27 0.9300
C28 C29 1.382(6)
C28 H28 0.9300
C29 C30 1.381(6)
C29 H29 0.9300
C30 C31 1.393(6)
C30 H30 0.9300
C31 H31 0.9300
C32 N1 1.475(4)
C32 C33 1.521(5)
C32 H32A 0.9700
C32 H32B 0.9700
C33 C38 1.378(6)
C33 C34 1.397(5)
C34 C35 1.392(5)
C34 H34 0.9300
C35 C36 1.384(6)
C35 H35 0.9300
C36 C37 1.406(6)
C36 H36 0.9300
C37 C38 1.386(5)
C37 H37 0.9300
C38 H38 0.9300

loop_
_cod_related_entry_id
_cod_related_entry_database
_cod_related_entry_code
1 ChemSpider 30651931
